data_7130507
loop_
_publ_author_name
'Tomasini, Michele'
'Zhang, Jin'
'Zhao, Hui'
'Besalu, Emili'
'Falivene, Laura'
'Caporaso, Lucia'
'Szostak, Michal'
'Poater, Albert'

_publ_section_title
;
 A Predictive Journey Towards trans-Thioamides/Amides
;
_journal_name_full 'Chemical Communications'
_journal_paper_doi 10.1039/D2CC04228B
_journal_year 2022
_chemical_formula_moiety 'C10 H21 N O'
_chemical_formula_sum 'C10 H21 N O'
_chemical_formula_weight 171.28
_chemical_name_systematic N-(tert-butyl)-N-methylpivalamide
_space_group_crystal_system orthorhombic
_space_group_IT_number 29
_space_group_name_Hall 'P 2c -2ac'
_space_group_name_H-M_alt 'P c a 21'
_atom_sites_solution_hydrogens geom
_atom_sites_solution_primary dual
_audit_creation_date 2021-12-03
_audit_creation_method
;
Olex2 1.5
(compiled 2021.11.18 svn.ra9532c28 for OlexSys, GUI svn.r6429)
;
_audit_update_record
;
2022-04-16 deposited with the CCDC.	2022-08-10 downloaded from the CCDC.
;
_cell_angle_alpha 90
_cell_angle_beta 90
_cell_angle_gamma 90
_cell_formula_units_Z 4
_cell_length_a 17.280(3)
_cell_length_b 5.9478(9)
_cell_length_c 10.4426(17)
_cell_measurement_reflns_used 5179
_cell_measurement_temperature 121.15
_cell_measurement_theta_max 54.161
_cell_measurement_theta_min 5.771
_cell_volume 1073.3(3)
_computing_cell_refinement 'SAINT V8.40B (?, 2016)'
_computing_data_reduction 'SAINT V8.40B (?, 2016)'
_computing_molecular_graphics 'Olex2 1.5 (Dolomanov et al., 2009)'
_computing_publication_material 'Olex2 1.5 (Dolomanov et al., 2009)'
_computing_structure_refinement 'SHELXL 2018/3 (Sheldrick, 2015)'
_computing_structure_solution 'SHELXT 2014/5 (Sheldrick, 2014)'
_diffrn_ambient_temperature 121.15
_diffrn_measured_fraction_theta_full 0.984
_diffrn_measured_fraction_theta_max 0.980
_diffrn_measurement_device_type CCD
_diffrn_radiation_type GaK\a
_diffrn_radiation_wavelength 1.34138
_diffrn_reflns_av_R_equivalents 0.0493
_diffrn_reflns_av_unetI/netI 0.0445
_diffrn_reflns_Laue_measured_fraction_full 0.984
_diffrn_reflns_Laue_measured_fraction_max 0.980
_diffrn_reflns_limit_h_max 20
_diffrn_reflns_limit_h_min -16
_diffrn_reflns_limit_k_max 7
_diffrn_reflns_limit_k_min -7
_diffrn_reflns_limit_l_max 12
_diffrn_reflns_limit_l_min -12
_diffrn_reflns_number 5708
_diffrn_reflns_point_group_measured_fraction_full 0.917
_diffrn_reflns_point_group_measured_fraction_max 0.909
_diffrn_reflns_theta_full 53.594
_diffrn_reflns_theta_max 54.185
_diffrn_reflns_theta_min 5.782
_diffrn_source_current 2.86
_diffrn_source_power 0.19931339999999997
_diffrn_source_voltage 69.69
_exptl_absorpt_coefficient_mu 0.331
_exptl_absorpt_correction_T_max 0.3667
_exptl_absorpt_correction_T_min 0.2079
_exptl_absorpt_correction_type multi-scan
_exptl_absorpt_process_details
;
SADABS-2016/2 (Bruker,2016/2) was used for absorption correction.
wR2(int) was 0.1316 before and 0.0846 after correction.
The Ratio of minimum to maximum transmission is 0.5669.
The \l/2 correction factor is Not present.
;
_exptl_crystal_colour colourless
_exptl_crystal_colour_primary colourless
_exptl_crystal_density_diffrn 1.060
_exptl_crystal_description block
_exptl_crystal_F_000 384
_exptl_crystal_recrystallization_method 'Re-crystallisation from solvent: DCM/Hexane'
_refine_diff_density_max 0.159
_refine_diff_density_min -0.186
_refine_diff_density_rms 0.036
_refine_ls_abs_structure_details
;
 Refined as an inversion twin.
;
_refine_ls_abs_structure_Flack 0.4(8)
_refine_ls_extinction_method none
_refine_ls_goodness_of_fit_ref 1.159
_refine_ls_hydrogen_treatment constr
_refine_ls_matrix_type full
_refine_ls_number_parameters 117
_refine_ls_number_reflns 1814
_refine_ls_number_restraints 1
_refine_ls_restrained_S_all 1.158
_refine_ls_R_factor_all 0.0529
_refine_ls_R_factor_gt 0.0500
_refine_ls_shift/su_max 0.000
_refine_ls_shift/su_mean 0.000
_refine_ls_structure_factor_coef Fsqd
_refine_ls_weighting_details 'w=1/[\s^2^(Fo^2^)+(0.0771P)^2^+0.2076P] where P=(Fo^2^+2Fc^2^)/3'
_refine_ls_weighting_scheme calc
_refine_ls_wR_factor_gt 0.1418
_refine_ls_wR_factor_ref 0.1464
_reflns_Friedel_coverage 0.748
_reflns_Friedel_fraction_full 0.841
_reflns_Friedel_fraction_max 0.828
_reflns_number_gt 1714
_reflns_number_total 1814
_reflns_threshold_expression 'I > 2\s(I)'
_cod_data_source_file d2cc04228b3.cif
_cod_data_source_block 20211129li_lidz4214_zcs_xa_0m
_cod_database_code 7130507
_shelx_shelxl_version_number 2018/3
_shelx_space_group_comment
;
The symmetry employed for this shelxl refinement is uniquely defined
by the following loop, which should always be used as a source of
symmetry information in preference to the above space-group names.
They are only intended as comments.
;
_olex2_refinement_description
;
1. Twinned data refinement
 Scales: 0.6(8)
 0.4(8)
2. Fixed Uiso
 At 1.5 times of:
  All C(H,H,H) groups
3.a Idealised Me refined as rotating group:
 C2(H2A,H2B,H2C), C3(H3A,H3B,H3C), C4(H4A,H4B,H4C), C5(H5A,H5B,H5C), C6(H6A,
 H6B,H6C), C7(H7A,H7B,H7C), C9(H9A,H9B,H9C)
;
_olex2_submission_special_instructions 'No special instructions were received'

loop_
_space_group_symop_operation_xyz
'x, y, z'
'-x, -y, z+1/2'
'-x+1/2, y, z+1/2'
'x+1/2, -y, z'

loop_
_atom_site_label
_atom_site_type_symbol
_atom_site_fract_x
_atom_site_fract_y
_atom_site_fract_z
_atom_site_U_iso_or_equiv
_atom_site_adp_type
_atom_site_occupancy
_atom_site_site_symmetry_order
_atom_site_calc_flag
_atom_site_refinement_flags_posn
_atom_site_refinement_flags_adp
_atom_site_refinement_flags_occupancy
_atom_site_disorder_assembly
_atom_site_disorder_group
O1 O 0.04673(12) 0.1050(4) 0.5974(3) 0.0532(7) Uani 1 1 d . . . . .
N1 N -0.00908(14) 0.2551(4) 0.7724(3) 0.0374(6) Uani 1 1 d . . . . .
C1 C 0.05255(17) 0.2198(5) 0.6949(3) 0.0399(7) Uani 1 1 d . . . . .
C2 C 0.1724(2) 0.2216(6) 0.8406(4) 0.0530(9) Uani 1 1 d . . . . .
H2A H 0.145556 0.269634 0.918613 0.079 Uiso 1 1 calc R U . . .
H2B H 0.226495 0.270299 0.844133 0.079 Uiso 1 1 calc R U . . .
H2C H 0.170204 0.057432 0.833677 0.079 Uiso 1 1 calc R U . . .
C3 C -0.00260(19) 0.3460(6) 0.9018(3) 0.0451(7) Uani 1 1 d . . . . .
H3A H -0.013574 0.227075 0.964177 0.068 Uiso 1 1 calc R U . . .
H3B H -0.039839 0.468761 0.912725 0.068 Uiso 1 1 calc R U . . .
H3C H 0.049959 0.403096 0.915373 0.068 Uiso 1 1 calc R U . . .
C4 C 0.12709(18) 0.5838(5) 0.7343(4) 0.0508(9) Uani 1 1 d . . . . .
H4A H 0.103000 0.644715 0.656719 0.076 Uiso 1 1 calc R U . . .
H4B H 0.179052 0.647544 0.744158 0.076 Uiso 1 1 calc R U . . .
H4C H 0.095553 0.623163 0.808979 0.076 Uiso 1 1 calc R U . . .
C5 C -0.1109(2) 0.2272(6) 0.6049(4) 0.0553(9) Uani 1 1 d . . . . .
H5A H -0.110807 0.391795 0.600773 0.083 Uiso 1 1 calc R U . . .
H5B H -0.163141 0.171161 0.586840 0.083 Uiso 1 1 calc R U . . .
H5C H -0.074742 0.167122 0.541202 0.083 Uiso 1 1 calc R U . . .
C6 C -0.08039(18) -0.1032(5) 0.7481(4) 0.0488(8) Uani 1 1 d . . . . .
H6A H -0.042313 -0.158300 0.686009 0.073 Uiso 1 1 calc R U . . .
H6B H -0.130995 -0.170149 0.729658 0.073 Uiso 1 1 calc R U . . .
H6C H -0.064143 -0.145126 0.834752 0.073 Uiso 1 1 calc R U . . .
C7 C 0.1841(2) 0.2772(7) 0.6080(4) 0.0564(9) Uani 1 1 d . . . . .
H7A H 0.191004 0.114278 0.599888 0.085 Uiso 1 1 calc R U . . .
H7B H 0.234647 0.349020 0.619738 0.085 Uiso 1 1 calc R U . . .
H7C H 0.159608 0.335906 0.530234 0.085 Uiso 1 1 calc R U . . .
C8 C 0.13284(16) 0.3276(5) 0.7233(3) 0.0408(7) Uani 1 1 d . . . . .
C9 C -0.1484(2) 0.2308(6) 0.8311(4) 0.0559(9) Uani 1 1 d . . . . .
H9A H -0.135757 0.179918 0.917804 0.084 Uiso 1 1 calc R U . . .
H9B H -0.198562 0.168261 0.805373 0.084 Uiso 1 1 calc R U . . .
H9C H -0.151140 0.395412 0.829640 0.084 Uiso 1 1 calc R U . . .
C10 C -0.08615(15) 0.1516(5) 0.7384(3) 0.0397(7) Uani 1 1 d . . . . .

loop_
_atom_site_aniso_label
_atom_site_aniso_U_11
_atom_site_aniso_U_22
_atom_site_aniso_U_33
_atom_site_aniso_U_23
_atom_site_aniso_U_13
_atom_site_aniso_U_12
O1 0.0569(12) 0.0559(13) 0.0467(14) -0.0160(13) 0.0052(11) -0.0117(10)
N1 0.0439(13) 0.0323(11) 0.0359(14) -0.0022(11) -0.0002(11) -0.0039(9)
C1 0.0459(15) 0.0322(13) 0.0417(19) -0.0005(14) -0.0027(13) -0.0024(11)
C2 0.0565(19) 0.0496(17) 0.053(2) 0.0021(17) -0.0121(17) 0.0042(15)
C3 0.0533(16) 0.0448(16) 0.0372(17) -0.0057(14) 0.0026(13) -0.0026(13)
C4 0.0524(16) 0.0389(15) 0.061(2) 0.0044(16) -0.0054(16) -0.0062(13)
C5 0.0547(18) 0.0572(19) 0.054(2) 0.0086(19) -0.0152(17) -0.0068(14)
C6 0.0515(16) 0.0351(15) 0.060(2) 0.0006(16) 0.0010(16) -0.0065(12)
C7 0.0460(17) 0.070(2) 0.053(2) -0.008(2) 0.0046(16) -0.0049(15)
C8 0.0413(13) 0.0390(14) 0.0420(18) 0.0007(14) -0.0035(13) -0.0028(12)
C9 0.0452(16) 0.055(2) 0.068(3) -0.0074(19) 0.0044(18) -0.0009(15)
C10 0.0419(14) 0.0356(13) 0.0415(18) 0.0037(14) -0.0019(13) -0.0026(11)

loop_
_atom_type_symbol
_atom_type_description
_atom_type_scat_dispersion_real
_atom_type_scat_dispersion_imag
_atom_type_scat_source
C C 0.0137 0.0067 'International Tables Vol C Tables 4.2.6.8 and 6.1.1.4'
H H 0.0000 0.0000 'International Tables Vol C Tables 4.2.6.8 and 6.1.1.4'
N N 0.0241 0.0134 'International Tables Vol C Tables 4.2.6.8 and 6.1.1.4'
O O 0.0389 0.0241 'International Tables Vol C Tables 4.2.6.8 and 6.1.1.4'

loop_
_geom_angle_atom_site_label_1
_geom_angle_atom_site_label_2
_geom_angle_atom_site_label_3
_geom_angle
_geom_angle_site_symmetry_1
_geom_angle_site_symmetry_3
_geom_angle_publ_flag
C1 N1 C3 123.4(3) . . ?
C1 N1 C10 119.4(3) . . ?
C3 N1 C10 115.9(3) . . ?
O1 C1 N1 121.1(3) . . ?
O1 C1 C8 117.3(3) . . ?
N1 C1 C8 121.6(3) . . ?
H2A C2 H2B 109.5 . . ?
H2A C2 H2C 109.5 . . ?
H2B C2 H2C 109.5 . . ?
C8 C2 H2A 109.5 . . ?
C8 C2 H2B 109.5 . . ?
C8 C2 H2C 109.5 . . ?
N1 C3 H3A 109.5 . . ?
N1 C3 H3B 109.5 . . ?
N1 C3 H3C 109.5 . . ?
H3A C3 H3B 109.5 . . ?
H3A C3 H3C 109.5 . . ?
H3B C3 H3C 109.5 . . ?
H4A C4 H4B 109.5 . . ?
H4A C4 H4C 109.5 . . ?
H4B C4 H4C 109.5 . . ?
C8 C4 H4A 109.5 . . ?
C8 C4 H4B 109.5 . . ?
C8 C4 H4C 109.5 . . ?
H5A C5 H5B 109.5 . . ?
H5A C5 H5C 109.5 . . ?
H5B C5 H5C 109.5 . . ?
C10 C5 H5A 109.5 . . ?
C10 C5 H5B 109.5 . . ?
C10 C5 H5C 109.5 . . ?
H6A C6 H6B 109.5 . . ?
H6A C6 H6C 109.5 . . ?
H6B C6 H6C 109.5 . . ?
C10 C6 H6A 109.5 . . ?
C10 C6 H6B 109.5 . . ?
C10 C6 H6C 109.5 . . ?
H7A C7 H7B 109.5 . . ?
H7A C7 H7C 109.5 . . ?
H7B C7 H7C 109.5 . . ?
C8 C7 H7A 109.5 . . ?
C8 C7 H7B 109.5 . . ?
C8 C7 H7C 109.5 . . ?
C2 C8 C1 112.2(3) . . ?
C4 C8 C1 111.5(2) . . ?
C4 C8 C2 112.1(3) . . ?
C7 C8 C1 106.7(3) . . ?
C7 C8 C2 106.9(3) . . ?
C7 C8 C4 107.0(3) . . ?
H9A C9 H9B 109.5 . . ?
H9A C9 H9C 109.5 . . ?
H9B C9 H9C 109.5 . . ?
C10 C9 H9A 109.5 . . ?
C10 C9 H9B 109.5 . . ?
C10 C9 H9C 109.5 . . ?
N1 C10 C5 110.0(3) . . ?
N1 C10 C6 109.4(2) . . ?
N1 C10 C9 110.4(3) . . ?
C6 C10 C5 111.8(3) . . ?
C6 C10 C9 108.2(3) . . ?
C9 C10 C5 106.9(3) . . ?

loop_
_geom_bond_atom_site_label_1
_geom_bond_atom_site_label_2
_geom_bond_distance
_geom_bond_site_symmetry_2
_geom_bond_publ_flag
O1 C1 1.230(4) . ?
N1 C1 1.354(4) . ?
N1 C3 1.460(5) . ?
N1 C10 1.510(3) . ?
C1 C8 1.557(4) . ?
C2 H2A 0.9800 . ?
C2 H2B 0.9800 . ?
C2 H2C 0.9800 . ?
C2 C8 1.537(5) . ?
C3 H3A 0.9800 . ?
C3 H3B 0.9800 . ?
C3 H3C 0.9800 . ?
C4 H4A 0.9800 . ?
C4 H4B 0.9800 . ?
C4 H4C 0.9800 . ?
C4 C8 1.532(4) . ?
C5 H5A 0.9800 . ?
C5 H5B 0.9800 . ?
C5 H5C 0.9800 . ?
C5 C10 1.527(5) . ?
C6 H6A 0.9800 . ?
C6 H6B 0.9800 . ?
C6 H6C 0.9800 . ?
C6 C10 1.522(4) . ?
C7 H7A 0.9800 . ?
C7 H7B 0.9800 . ?
C7 H7C 0.9800 . ?
C7 C8 1.524(5) . ?
C9 H9A 0.9800 . ?
C9 H9B 0.9800 . ?
C9 H9C 0.9800 . ?
C9 C10 1.522(5) . ?

loop_
_geom_torsion_atom_site_label_1
_geom_torsion_atom_site_label_2
_geom_torsion_atom_site_label_3
_geom_torsion_atom_site_label_4
_geom_torsion
_geom_torsion_site_symmetry_1
_geom_torsion_site_symmetry_2
_geom_torsion_site_symmetry_3
_geom_torsion_site_symmetry_4
_geom_torsion_publ_flag
O1 C1 C8 C2 -111.0(4) . . . . ?
O1 C1 C8 C4 122.2(3) . . . . ?
O1 C1 C8 C7 5.7(4) . . . . ?
N1 C1 C8 C2 70.7(4) . . . . ?
N1 C1 C8 C4 -56.1(4) . . . . ?
N1 C1 C8 C7 -172.6(3) . . . . ?
C1 N1 C10 C5 -56.9(3) . . . . ?
C1 N1 C10 C6 66.3(4) . . . . ?
C1 N1 C10 C9 -174.7(3) . . . . ?
C3 N1 C1 O1 166.1(3) . . . . ?
C3 N1 C1 C8 -15.7(4) . . . . ?
C3 N1 C10 C5 136.1(3) . . . . ?
C3 N1 C10 C6 -100.7(3) . . . . ?
C3 N1 C10 C9 18.3(4) . . . . ?
C10 N1 C1 O1 0.1(4) . . . . ?
C10 N1 C1 C8 178.3(3) . . . . ?

loop_
_twin_individual_id
_twin_individual_mass_fraction_refined
1 0.6(8)
2 0.4(8)
